data_4068658
loop_
_publ_author_name
'Albertin, Gabriele'
'Antoniutti, Stefano'
'Castro, Jes\'us'
'Zanardo, Gianluigi'

_publ_section_title
;
 Reaction of Trihydridostannyl Complexes with SO2: Preparation of
 [Re2{Sn2(\m-S)(\m-SO3)2}(CO)4L2{PPh(OEt)2}4] (L = PPh(OEt)2, (CH3)3CNC)
;
_journal_issue 4
_journal_name_full Organometallics
_journal_page_first 1270
_journal_paper_doi 10.1021/om801013s
_journal_volume 28
_journal_year 2009
_chemical_formula_sum 'C54 H78 N2 O18 P4 Re2 S3 Sn2'
_chemical_formula_weight 1873.02
_chemical_name_systematic
; 
 ? 
;
_space_group_IT_number 15
_symmetry_cell_setting monoclinic
_symmetry_space_group_name_Hall '-C 2yc'
_symmetry_space_group_name_H-M 'C 1 2/c 1'
_atom_sites_solution_hydrogens geom
_atom_sites_solution_primary direct
_atom_sites_solution_secondary difmap
_audit_creation_method SHELXL-97
_cell_angle_alpha 90.00
_cell_angle_beta 93.489(9)
_cell_angle_gamma 90.00
_cell_formula_units_Z 4
_cell_length_a 15.347(7)
_cell_length_b 16.615(7)
_cell_length_c 31.222(14)
_cell_measurement_reflns_used 5089
_cell_measurement_temperature 293(2)
_cell_measurement_theta_max 24.80
_cell_measurement_theta_min 2.28
_cell_volume 7947(6)
_computing_cell_refinement 'Bruker SMART'
_computing_data_collection 'Bruker SMART'
_computing_data_reduction 'Bruker SAINT'
_computing_structure_refinement 'SHELXL-97 (Sheldrick, 1997)'
_computing_structure_solution 'SHELXS-97 (Sheldrick, 1990)'
_diffrn_ambient_temperature 293(2)
_diffrn_measured_fraction_theta_full 0.978
_diffrn_measured_fraction_theta_max 0.978
_diffrn_measurement_device_type 'CCD area detector'
_diffrn_measurement_method 'phi and omega scans'
_diffrn_radiation_monochromator graphite
_diffrn_radiation_source 'fine-focus sealed tube'
_diffrn_radiation_type MoK\a
_diffrn_radiation_wavelength 0.71073
_diffrn_reflns_av_R_equivalents 0.0441
_diffrn_reflns_av_sigmaI/netI 0.0631
_diffrn_reflns_limit_h_max 19
_diffrn_reflns_limit_h_min -19
_diffrn_reflns_limit_k_max 21
_diffrn_reflns_limit_k_min -12
_diffrn_reflns_limit_l_max 40
_diffrn_reflns_limit_l_min -41
_diffrn_reflns_number 25074
_diffrn_reflns_theta_full 27.90
_diffrn_reflns_theta_max 27.90
_diffrn_reflns_theta_min 1.81
_exptl_absorpt_coefficient_mu 3.873
_exptl_absorpt_correction_T_max 1.000
_exptl_absorpt_correction_T_min 0.695
_exptl_absorpt_correction_type multi-scan
_exptl_crystal_colour colourless
_exptl_crystal_density_diffrn 1.566
_exptl_crystal_density_method 'not measured'
_exptl_crystal_description prism
_exptl_crystal_F_000 3672
_exptl_crystal_size_max 0.45
_exptl_crystal_size_mid 0.25
_exptl_crystal_size_min 0.13
_platon_squeeze_details
;
A. L. Spek, Acta Crystallogr. 1990, A46, C34
;
_refine_diff_density_max 0.849
_refine_diff_density_min -0.983
_refine_diff_density_rms 0.118
_refine_ls_extinction_method none
_refine_ls_goodness_of_fit_ref 0.928
_refine_ls_hydrogen_treatment mixed
_refine_ls_matrix_type full
_refine_ls_number_parameters 391
_refine_ls_number_reflns 9289
_refine_ls_number_restraints 1
_refine_ls_restrained_S_all 0.932
_refine_ls_R_factor_all 0.0753
_refine_ls_R_factor_gt 0.0394
_refine_ls_shift/su_max 0.001
_refine_ls_shift/su_mean 0.000
_refine_ls_structure_factor_coef Fsqd
_refine_ls_weighting_details 'calc w=1/[\s^2^(Fo^2^)+(0.0497P)^2^+0.0000P] where P=(Fo^2^+2Fc^2^)/3'
_refine_ls_weighting_scheme calc
_refine_ls_wR_factor_gt 0.0920
_refine_ls_wR_factor_ref 0.1032
_reflns_number_gt 5643
_reflns_number_total 9289
_reflns_threshold_expression >2sigma(I)
_cod_data_source_file om801013s_si_001.cif
_cod_data_source_block GN470_2
_cod_depositor_comments
;
The following automatic conversions were performed:

'_symmetry_cell_setting' value 'Monoclinic' changed to 'monoclinic'
according to /home/saulius/struct/CIF-dictionaries/cif_core.dic
dictionary named 'cif_core.dic' version 2.4.2 from 2011-04-26.

Automatic conversion script
Id: cif_fix_values 1715 2011-07-08 13:25:40Z adriana 
;
_cod_original_cell_volume 7946(6)
_cod_original_sg_symbol_H-M 'C2/c  '
_cod_database_code 4068658

loop_
_symmetry_equiv_pos_as_xyz
'x, y, z'
'-x, y, -z+1/2'
'x+1/2, y+1/2, z'
'-x+1/2, y+1/2, -z+1/2'
'-x, -y, -z'
'x, -y, z-1/2'
'-x+1/2, -y+1/2, -z'
'x+1/2, -y+1/2, z-1/2'

loop_
_atom_site_label
_atom_site_type_symbol
_atom_site_fract_x
_atom_site_fract_y
_atom_site_fract_z
_atom_site_U_iso_or_equiv
_atom_site_adp_type
_atom_site_occupancy
_atom_site_symmetry_multiplicity
_atom_site_calc_flag
_atom_site_refinement_flags
Re Re 0.491362(14) 0.246965(13) 0.394245(7) 0.04331(8) Uani 1 1 d .
C1 C 0.5785(4) 0.1649(4) 0.4095(2) 0.0616(16) Uani 1 1 d .
O1 O 0.6305(3) 0.1173(3) 0.41924(18) 0.0932(16) Uani 1 1 d .
C2 C 0.4807(4) 0.2752(4) 0.4541(2) 0.0627(17) Uani 1 1 d .
O2 O 0.4743(4) 0.2910(4) 0.48938(14) 0.1004(18) Uani 1 1 d .
C31 C 0.4007(4) 0.3323(4) 0.37317(18) 0.0529(15) Uani 1 1 d .
N31 N 0.3512(3) 0.3800(3) 0.36043(17) 0.0671(15) Uani 1 1 d .
C32 C 0.2934(5) 0.4411(5) 0.3384(3) 0.080(2) Uani 1 1 d .
C33 C 0.3535(6) 0.5073(6) 0.3238(4) 0.157(5) Uani 1 1 d .
H33A H 0.3618 0.5469 0.3460 0.235 Uiso 1 1 calc R
H33B H 0.3277 0.5322 0.2983 0.235 Uiso 1 1 calc R
H33C H 0.4089 0.4844 0.3177 0.235 Uiso 1 1 calc R
C34 C 0.2493(7) 0.4000(6) 0.2992(4) 0.178(6) Uani 1 1 d .
H34A H 0.2925 0.3727 0.2836 0.267 Uiso 1 1 calc R
H34B H 0.2204 0.4396 0.2810 0.267 Uiso 1 1 calc R
H34C H 0.2073 0.3617 0.3083 0.267 Uiso 1 1 calc R
C35 C 0.2300(9) 0.4695(9) 0.3680(4) 0.232(8) Uani 1 1 d .
H35A H 0.1979 0.4246 0.3782 0.348 Uiso 1 1 calc R
H35B H 0.1904 0.5066 0.3534 0.348 Uiso 1 1 calc R
H35C H 0.2601 0.4962 0.3919 0.348 Uiso 1 1 calc R
Sn Sn 0.49975(3) 0.21959(2) 0.308106(12) 0.04615(11) Uani 1 1 d .
P1 P 0.37836(11) 0.15049(10) 0.40273(5) 0.0532(4) Uani 1 1 d .
O11 O 0.6089(3) 0.4204(3) 0.42266(16) 0.0840(14) Uani 1 1 d .
O12 O 0.6067(3) 0.3823(3) 0.34308(13) 0.0734(13) Uani 1 1 d .
C11 C 0.7143(4) 0.3080(4) 0.4033(2) 0.0587(16) Uani 1 1 d .
C12 C 0.7525(5) 0.3202(5) 0.4459(3) 0.091(2) Uani 1 1 d .
H12 H 0.7238 0.3507 0.4656 0.110 Uiso 1 1 calc R
C13 C 0.8336(6) 0.2852(6) 0.4571(3) 0.111(3) Uani 1 1 d .
H13 H 0.8587 0.2916 0.4848 0.133 Uiso 1 1 calc R
C14 C 0.8766(7) 0.2414(6) 0.4274(4) 0.109(3) Uani 1 1 d .
H14 H 0.9313 0.2196 0.4348 0.130 Uiso 1 1 calc R
C15 C 0.8390(6) 0.2298(5) 0.3868(4) 0.097(3) Uani 1 1 d .
H15 H 0.8684 0.1994 0.3673 0.117 Uiso 1 1 calc R
C16 C 0.7559(5) 0.2631(4) 0.3739(3) 0.086(2) Uani 1 1 d .
H16 H 0.7308 0.2546 0.3464 0.103 Uiso 1 1 calc R
C17 C 0.5367(7) 0.4745(5) 0.4259(3) 0.122(3) Uani 1 1 d .
H17A H 0.5139 0.4893 0.3973 0.147 Uiso 1 1 calc R
H17B H 0.4905 0.4473 0.4401 0.147 Uiso 1 1 calc R
C18 C 0.5611(8) 0.5453(6) 0.4491(4) 0.190(6) Uani 1 1 d .
H18A H 0.6124 0.5347 0.4674 0.285 Uiso 1 1 calc R
H18B H 0.5144 0.5614 0.4663 0.285 Uiso 1 1 calc R
H18C H 0.5731 0.5876 0.4294 0.285 Uiso 1 1 calc R
C19 C 0.6722(6) 0.4403(6) 0.3306(3) 0.117(3) Uani 1 1 d .
H19A H 0.6978 0.4670 0.3560 0.141 Uiso 1 1 calc R
H19B H 0.7184 0.4122 0.3169 0.141 Uiso 1 1 calc R
C110 C 0.6345(8) 0.4977(6) 0.3024(3) 0.163(5) Uani 1 1 d .
H11A H 0.5942 0.4717 0.2821 0.244 Uiso 1 1 calc R
H11B H 0.6794 0.5237 0.2874 0.244 Uiso 1 1 calc R
H11C H 0.6041 0.5371 0.3183 0.244 Uiso 1 1 calc R
P2 P 0.60522(10) 0.34378(9) 0.38974(5) 0.0526(4) Uani 1 1 d .
O21 O 0.3673(3) 0.0715(3) 0.37328(14) 0.0694(12) Uani 1 1 d .
O22 O 0.3872(3) 0.1155(3) 0.45107(13) 0.0786(14) Uani 1 1 d .
C21 C 0.2665(4) 0.1871(4) 0.3966(2) 0.0604(16) Uani 1 1 d .
C22 C 0.2197(5) 0.1799(5) 0.3577(2) 0.078(2) Uani 1 1 d .
H22 H 0.2436 0.1538 0.3348 0.094 Uiso 1 1 calc R
C23 C 0.1349(6) 0.2130(7) 0.3532(4) 0.122(4) Uani 1 1 d .
H23 H 0.1019 0.2067 0.3274 0.146 Uiso 1 1 calc R
C24 C 0.1015(8) 0.2528(7) 0.3852(5) 0.131(5) Uani 1 1 d .
H24 H 0.0464 0.2759 0.3810 0.157 Uiso 1 1 calc R
C25 C 0.1466(7) 0.2609(6) 0.4245(5) 0.122(4) Uani 1 1 d .
H25 H 0.1210 0.2867 0.4470 0.147 Uiso 1 1 calc R
C26 C 0.2324(6) 0.2295(5) 0.4303(3) 0.094(3) Uani 1 1 d .
H26 H 0.2652 0.2371 0.4560 0.113 Uiso 1 1 calc R
C27 C 0.4399(6) 0.0234(4) 0.3634(3) 0.107(3) Uani 1 1 d .
H27A H 0.4483 0.0298 0.3330 0.129 Uiso 1 1 calc R
H27B H 0.4912 0.0455 0.3788 0.129 Uiso 1 1 calc R
C28 C 0.4379(8) -0.0544(7) 0.3715(6) 0.269(10) Uani 1 1 d .
H28A H 0.4758 -0.0821 0.3531 0.404 Uiso 1 1 calc R
H28B H 0.3794 -0.0740 0.3664 0.404 Uiso 1 1 calc R
H28C H 0.4571 -0.0637 0.4009 0.404 Uiso 1 1 calc R
C29 C 0.3271(6) 0.0538(6) 0.4647(3) 0.122(4) Uani 1 1 d .
H29A H 0.2684 0.0755 0.4642 0.146 Uiso 1 1 calc R
H29B H 0.3269 0.0086 0.4450 0.146 Uiso 1 1 calc R
C210 C 0.3519(13) 0.0284(9) 0.5050(4) 0.314(12) Uani 1 1 d .
H21A H 0.4048 -0.0022 0.5043 0.471 Uiso 1 1 calc R
H21B H 0.3068 -0.0046 0.5157 0.471 Uiso 1 1 calc R
H21C H 0.3615 0.0743 0.5234 0.471 Uiso 1 1 calc R
S1 S 0.5000 0.31565(14) 0.2500 0.0698(7) Uani 1 2 d S
S2 S 0.65420(19) 0.1339(2) 0.25688(8) 0.1458(14) Uani 1 1 d D
O5 O 0.7158(7) 0.1852(13) 0.2605(4) 0.471(16) Uani 1 1 d D
O3 O 0.5970(4) 0.1400(4) 0.29414(16) 0.127(2) Uani 1 1 d .
O4 O 0.4009(4) 0.1461(4) 0.28275(15) 0.129(3) Uani 1 1 d .

loop_
_atom_site_aniso_label
_atom_site_aniso_U_11
_atom_site_aniso_U_22
_atom_site_aniso_U_33
_atom_site_aniso_U_23
_atom_site_aniso_U_13
_atom_site_aniso_U_12
Re 0.05169(14) 0.04171(14) 0.03681(12) 0.00211(10) 0.00504(9) 0.00097(10)
C1 0.070(4) 0.059(4) 0.057(4) 0.009(3) 0.011(3) 0.008(3)
O1 0.090(4) 0.078(4) 0.111(4) 0.024(3) 0.004(3) 0.030(3)
C2 0.072(4) 0.063(4) 0.054(4) -0.002(3) 0.010(3) -0.001(3)
O2 0.139(5) 0.122(5) 0.042(3) -0.021(3) 0.020(3) -0.011(4)
C31 0.061(4) 0.050(4) 0.049(3) 0.004(3) 0.012(3) 0.004(3)
N31 0.068(4) 0.060(4) 0.074(4) 0.013(3) 0.007(3) 0.011(3)
C32 0.077(5) 0.067(5) 0.095(6) 0.029(4) 0.005(4) 0.029(4)
C33 0.142(9) 0.093(7) 0.229(12) 0.090(8) -0.035(8) -0.005(6)
C34 0.196(11) 0.090(7) 0.233(14) 0.030(9) -0.109(11) 0.009(8)
C35 0.283(15) 0.250(16) 0.179(11) 0.086(11) 0.134(11) 0.215(14)
Sn 0.0548(2) 0.0462(2) 0.03781(19) -0.00102(17) 0.00569(16) 0.00012(19)
P1 0.0622(10) 0.0507(9) 0.0474(9) 0.0064(7) 0.0096(7) -0.0040(8)
O11 0.086(3) 0.066(3) 0.101(4) -0.026(3) 0.012(3) -0.008(3)
O12 0.073(3) 0.086(3) 0.060(3) 0.022(2) -0.006(2) -0.032(3)
C11 0.050(4) 0.055(4) 0.071(4) 0.005(3) 0.008(3) -0.013(3)
C12 0.084(6) 0.102(6) 0.087(6) 0.017(5) -0.007(5) 0.007(5)
C13 0.086(6) 0.142(9) 0.101(7) 0.024(7) -0.020(5) -0.002(6)
C14 0.088(7) 0.122(9) 0.115(8) 0.027(6) 0.006(6) 0.014(6)
C15 0.079(6) 0.087(6) 0.128(8) 0.000(5) 0.027(6) 0.009(5)
C16 0.069(5) 0.078(6) 0.111(6) -0.004(5) 0.021(5) -0.010(4)
C17 0.163(9) 0.079(6) 0.126(8) -0.029(6) 0.019(7) 0.020(6)
C18 0.184(11) 0.090(8) 0.303(17) -0.105(10) 0.075(11) -0.011(8)
C19 0.103(6) 0.112(7) 0.133(8) 0.067(6) -0.018(6) -0.047(6)
C110 0.242(13) 0.125(9) 0.120(8) 0.032(7) 0.003(8) -0.101(9)
P2 0.0596(10) 0.0478(9) 0.0503(9) -0.0023(7) 0.0011(7) -0.0059(7)
O21 0.075(3) 0.049(3) 0.085(3) -0.003(2) 0.015(2) -0.008(2)
O22 0.098(3) 0.086(3) 0.052(3) 0.026(2) 0.000(2) -0.021(3)
C21 0.059(4) 0.054(4) 0.070(4) 0.006(3) 0.021(3) -0.009(3)
C22 0.067(5) 0.082(5) 0.085(5) 0.012(4) 0.002(4) -0.005(4)
C23 0.073(7) 0.129(9) 0.160(11) 0.022(8) -0.019(6) -0.001(6)
C24 0.080(7) 0.119(10) 0.196(15) 0.047(9) 0.018(9) 0.004(6)
C25 0.101(8) 0.102(8) 0.172(12) 0.003(7) 0.078(8) 0.024(6)
C26 0.101(6) 0.097(6) 0.089(6) -0.004(5) 0.042(5) 0.009(5)
C27 0.107(6) 0.048(5) 0.172(9) -0.017(5) 0.054(6) -0.003(4)
C28 0.154(11) 0.101(9) 0.57(3) 0.094(14) 0.196(15) 0.054(8)
C29 0.139(8) 0.126(8) 0.100(6) 0.059(6) 0.006(6) -0.056(6)
C210 0.56(3) 0.257(18) 0.117(10) 0.116(11) -0.052(13) -0.24(2)
S1 0.126(2) 0.0442(13) 0.0391(11) 0.000 0.0019(13) 0.000
S2 0.109(2) 0.261(4) 0.0687(14) 0.0082(19) 0.0094(15) 0.106(2)
O5 0.138(10) 1.03(5) 0.240(15) 0.20(2) -0.005(9) -0.094(18)
O3 0.166(5) 0.148(6) 0.071(3) 0.030(3) 0.050(4) 0.102(5)
O4 0.163(5) 0.166(6) 0.055(3) 0.022(3) -0.013(3) -0.109(5)

loop_
_atom_type_symbol
_atom_type_description
_atom_type_scat_dispersion_real
_atom_type_scat_dispersion_imag
_atom_type_scat_source
C C 0.0033 0.0016 'International Tables Vol C Tables 4.2.6.8 and 6.1.1.4'
H H 0.0000 0.0000 'International Tables Vol C Tables 4.2.6.8 and 6.1.1.4'
N N 0.0061 0.0033 'International Tables Vol C Tables 4.2.6.8 and 6.1.1.4'
O O 0.0106 0.0060 'International Tables Vol C Tables 4.2.6.8 and 6.1.1.4'
P P 0.1023 0.0942 'International Tables Vol C Tables 4.2.6.8 and 6.1.1.4'
S S 0.1246 0.1234 'International Tables Vol C Tables 4.2.6.8 and 6.1.1.4'
Sn Sn -0.6537 1.4246 'International Tables Vol C Tables 4.2.6.8 and 6.1.1.4'
Re Re -1.0185 7.2310 'International Tables Vol C Tables 4.2.6.8 and 6.1.1.4'

loop_
_geom_angle_atom_site_label_1
_geom_angle_atom_site_label_2
_geom_angle_atom_site_label_3
_geom_angle
_geom_angle_site_symmetry_1
_geom_angle_site_symmetry_3
C2 Re C1 91.8(3) . .
C2 Re C31 92.7(2) . .
C1 Re C31 175.6(2) . .
C2 Re P2 89.9(2) . .
C1 Re P2 89.5(2) . .
C31 Re P2 90.01(17) . .
C2 Re P1 87.2(2) . .
C1 Re P1 89.7(2) . .
C31 Re P1 90.93(17) . .
P2 Re P1 177.02(5) . .
C2 Re Sn 175.1(2) . .
C1 Re Sn 92.91(18) . .
C31 Re Sn 82.65(16) . .
P2 Re Sn 88.61(4) . .
P1 Re Sn 94.32(4) . .
O1 C1 Re 178.6(7) . .
O2 C2 Re 179.3(7) . .
N31 C31 Re 178.2(5) . .
C31 N31 C32 172.2(6) . .
C35 C32 N31 109.2(7) . .
C35 C32 C33 113.3(10) . .
N31 C32 C33 106.0(6) . .
C35 C32 C34 111.9(10) . .
N31 C32 C34 106.7(7) . .
C33 C32 C34 109.2(8) . .
O3 Sn O4 93.7(3) . .
O3 Sn S1 103.35(15) . .
O4 Sn S1 97.89(15) . .
O3 Sn Re 113.11(14) . .
O4 Sn Re 113.40(14) . .
S1 Sn Re 129.04(5) . .
O21 P1 O22 103.9(3) . .
O21 P1 C21 98.4(3) . .
O22 P1 C21 104.1(3) . .
O21 P1 Re 122.52(17) . .
O22 P1 Re 108.97(18) . .
C21 P1 Re 116.8(2) . .
C17 O11 P2 122.3(5) . .
C19 O12 P2 123.8(4) . .
C16 C11 C12 121.1(7) . .
C16 C11 P2 119.1(6) . .
C12 C11 P2 119.4(5) . .
C13 C12 C11 118.8(8) . .
C14 C13 C12 120.3(9) . .
C15 C14 C13 120.2(9) . .
C14 C15 C16 121.7(9) . .
C11 C16 C15 117.8(9) . .
C18 C17 O11 111.9(9) . .
C110 C19 O12 110.6(7) . .
O12 P2 O11 105.1(3) . .
O12 P2 C11 106.4(3) . .
O11 P2 C11 96.5(3) . .
O12 P2 Re 112.11(17) . .
O11 P2 Re 119.05(19) . .
C11 P2 Re 115.9(2) . .
C27 O21 P1 121.8(5) . .
C29 O22 P1 120.4(5) . .
C22 C21 C26 120.6(7) . .
C22 C21 P1 120.2(5) . .
C26 C21 P1 118.9(6) . .
C21 C22 C23 118.9(8) . .
C24 C23 C22 120.9(11) . .
C23 C24 C25 121.6(12) . .
C24 C25 C26 119.3(10) . .
C21 C26 C25 118.6(10) . .
C28 C27 O21 118.8(8) . .
C210 C29 O22 109.9(9) . .
Sn S1 Sn 97.32(9) 2_655 .
O5 S2 O4 111.7(8) . 2_655
O5 S2 O3 110.6(8) . .
O4 S2 O3 108.0(4) 2_655 .
S2 O3 Sn 132.2(3) . .
S2 O4 Sn 140.9(3) 2_655 .

loop_
_geom_bond_atom_site_label_1
_geom_bond_atom_site_label_2
_geom_bond_distance
_geom_bond_site_symmetry_2
Re C2 1.944(6) .
Re C1 1.948(7) .
Re C31 2.065(6) .
Re P2 2.3856(17) .
Re P1 2.3881(17) .
Re Sn 2.7383(12) .
C1 O1 1.152(7) .
C2 O2 1.141(7) .
C31 N31 1.152(7) .
N31 C32 1.489(8) .
C32 C35 1.461(11) .
C32 C33 1.523(11) .
C32 C34 1.525(12) .
Sn O3 2.060(5) .
Sn O4 2.067(5) .
Sn S1 2.4165(17) .
P1 O21 1.606(5) .
P1 O22 1.615(4) .
P1 C21 1.821(7) .
O11 C17 1.435(9) .
O11 P2 1.635(5) .
O12 C19 1.462(8) .
O12 P2 1.593(4) .
C11 C16 1.370(10) .
C11 C12 1.435(9) .
C11 P2 1.802(6) .
C12 C13 1.400(10) .
C13 C14 1.380(13) .
C14 C15 1.373(13) .
C15 C16 1.426(11) .
C17 C18 1.420(12) .
C19 C110 1.400(12) .
O21 C27 1.421(8) .
O22 C29 1.459(8) .
C21 C22 1.377(9) .
C21 C26 1.395(9) .
C22 C23 1.412(11) .
C23 C24 1.328(15) .
C24 C25 1.377(15) .
C25 C26 1.417(13) .
C27 C28 1.317(12) .
C29 C210 1.360(12) .
S1 Sn 2.4165(17) 2_655
S2 O5 1.274(14) .
S2 O4 1.470(5) 2_655
S2 O3 1.503(5) .
O4 S2 1.470(5) 2_655

loop_
_platon_squeeze_void_nr
_platon_squeeze_void_average_x
_platon_squeeze_void_average_y
_platon_squeeze_void_average_z
_platon_squeeze_void_volume
_platon_squeeze_void_count_electrons
1 0.000 0.301 0.250 184.8 30.1
2 0.000 0.699 0.750 184.8 29.6
3 0.164 -0.008 0.038 37.2 2.7
4 0.164 1.008 0.538 37.2 1.5
5 0.335 0.492 0.462 37.2 2.3
6 0.335 0.508 0.962 37.2 2.0
7 0.500 0.801 0.250 184.7 30.1
8 0.500 0.199 0.750 184.8 29.6
9 0.664 0.492 0.038 37.2 2.7
10 0.664 0.508 0.538 37.2 1.5
11 0.835 0.992 0.462 37.2 2.3
12 0.835 0.008 0.962 37.2 2.0
